data_2219429
loop_
_publ_author_name
'Kulcsar, Monika'
'Silvestru, Anca'
'Vonas, Marius'

_publ_section_title
;
 Bis(diphenylphosphorothioyl) trisulfide
;
_journal_coeditor_code RZ2237
_journal_issue 9
_journal_name_full 'Acta Crystallographica Section E'
_journal_page_first o1683
_journal_page_last o1684
_journal_paper_doi 10.1107/S1600536808024070
_journal_volume 64
_journal_year 2008
_chemical_formula_iupac 'C24 H20 P2 S5'
_chemical_formula_moiety 'C24 H20 P2 S5'
_chemical_formula_sum 'C24 H20 P2 S5'
_chemical_formula_weight 530.64
_chemical_name_systematic
;
Bis(diphenylphosphorothioyl) trisulfide
;
_space_group_IT_number 2
_symmetry_cell_setting triclinic
_symmetry_space_group_name_Hall '-P 1'
_symmetry_space_group_name_H-M 'P -1'
_atom_sites_solution_hydrogens geom
_atom_sites_solution_primary direct
_atom_sites_solution_secondary difmap
_audit_creation_method SHELXL97
_cell_angle_alpha 92.690(2)
_cell_angle_beta 105.287(2)
_cell_angle_gamma 106.124(2)
_cell_formula_units_Z 2
_cell_length_a 9.2287(8)
_cell_length_b 11.5476(10)
_cell_length_c 12.9728(12)
_cell_measurement_reflns_used 4229
_cell_measurement_temperature 297(2)
_cell_measurement_theta_max 25.34
_cell_measurement_theta_min 2.40
_cell_volume 1270.3(2)
_computing_cell_refinement 'SAINT-Plus (Bruker, 2001)'
_computing_data_collection 'SMART (Bruker, 2000)'
_computing_data_reduction 'SAINT-Plus (Bruker, 2001)'
_computing_molecular_graphics 'DIAMOND (Brandenburg & Putz, 2006)'
_computing_publication_material 'publCIF (Westrip, 2008)'
_computing_structure_refinement 'SHELXL97 (Sheldrick, 2008)'
_computing_structure_solution 'SHELXS97 (Sheldrick, 2008)'
_diffrn_ambient_temperature 297(2)
_diffrn_measured_fraction_theta_full 0.995
_diffrn_measured_fraction_theta_max 0.995
_diffrn_measurement_device_type 'Bruker SMART APEX'
_diffrn_measurement_method '\f and \w'
_diffrn_radiation_monochromator graphite
_diffrn_radiation_source 'fine-focus sealed tube'
_diffrn_radiation_type MoK\a
_diffrn_radiation_wavelength 0.71073
_diffrn_reflns_av_R_equivalents 0.0293
_diffrn_reflns_av_sigmaI/netI 0.0365
_diffrn_reflns_limit_h_max 11
_diffrn_reflns_limit_h_min -11
_diffrn_reflns_limit_k_max 14
_diffrn_reflns_limit_k_min -14
_diffrn_reflns_limit_l_max 16
_diffrn_reflns_limit_l_min -16
_diffrn_reflns_number 13712
_diffrn_reflns_theta_full 26.37
_diffrn_reflns_theta_max 26.37
_diffrn_reflns_theta_min 1.64
_exptl_absorpt_coefficient_mu 0.593
_exptl_absorpt_correction_T_max 0.8855
_exptl_absorpt_correction_T_min 0.8192
_exptl_absorpt_correction_type multi-scan
_exptl_absorpt_process_details '(SADABS; Bruker, 2000)'
_exptl_crystal_colour yellow
_exptl_crystal_density_diffrn 1.387
_exptl_crystal_density_method 'not measured'
_exptl_crystal_description block
_exptl_crystal_F_000 548
_exptl_crystal_size_max 0.35
_exptl_crystal_size_mid 0.27
_exptl_crystal_size_min 0.21
_refine_diff_density_max 0.395
_refine_diff_density_min -0.188
_refine_ls_extinction_method none
_refine_ls_goodness_of_fit_ref 1.133
_refine_ls_hydrogen_treatment constr
_refine_ls_matrix_type full
_refine_ls_number_parameters 280
_refine_ls_number_reflns 5178
_refine_ls_number_restraints 0
_refine_ls_restrained_S_all 1.133
_refine_ls_R_factor_all 0.0555
_refine_ls_R_factor_gt 0.0471
_refine_ls_shift/su_max 0.001
_refine_ls_shift/su_mean 0.000
_refine_ls_structure_factor_coef Fsqd
_refine_ls_weighting_details 'calc w = 1/[\s^2^(Fo^2^)+(0.0406P)^2^+0.4205P] where P=(Fo^2^+2Fc^2^)/3'
_refine_ls_weighting_scheme calc
_refine_ls_wR_factor_gt 0.1022
_refine_ls_wR_factor_ref 0.1064
_reflns_number_gt 4536
_reflns_number_total 5178
_reflns_threshold_expression I>2\s(I)
_cod_data_source_file rz2237.cif
_cod_data_source_block I
_cod_database_code 2219429
_cod_database_fobs_code 2219429

loop_
_symmetry_equiv_pos_as_xyz
'x, y, z'
'-x, -y, -z'

loop_
_atom_site_type_symbol
_atom_site_label
_atom_site_fract_x
_atom_site_fract_y
_atom_site_fract_z
_atom_site_U_iso_or_equiv
_atom_site_adp_type
_atom_site_calc_flag
_atom_site_refinement_flags
_atom_site_occupancy
C C1 0.2158(3) 0.8016(2) 1.01664(19) 0.0410(6) Uani d . 1
C C2 0.3749(3) 0.8562(3) 1.0317(2) 0.0549(7) Uani d . 1
H H2 0.4141 0.8641 0.9724 0.066 Uiso calc R 1
C C3 0.4758(4) 0.8988(3) 1.1337(3) 0.0649(8) Uani d . 1
H H3 0.5828 0.9348 1.1436 0.078 Uiso calc R 1
C C4 0.4171(4) 0.8878(3) 1.2203(3) 0.0689(9) Uani d . 1
H H4 0.4848 0.9168 1.2894 0.083 Uiso calc R 1
C C5 0.2607(4) 0.8349(3) 1.2068(2) 0.0710(9) Uani d . 1
H H5 0.2225 0.8283 1.2665 0.085 Uiso calc R 1
C C6 0.1586(3) 0.7909(3) 1.1050(2) 0.0561(7) Uani d . 1
H H6 0.0520 0.7543 1.0960 0.067 Uiso calc R 1
C C7 -0.1095(3) 0.7270(2) 0.8809(2) 0.0432(6) Uani d . 1
C C8 -0.2183(3) 0.6199(3) 0.8876(2) 0.0541(7) Uani d . 1
H H8 -0.1877 0.5500 0.8980 0.065 Uiso calc R 1
C C9 -0.3720(4) 0.6158(4) 0.8789(3) 0.0721(10) Uani d . 1
H H9 -0.4449 0.5435 0.8832 0.087 Uiso calc R 1
C C10 -0.4163(4) 0.7184(5) 0.8640(3) 0.0890(12) Uani d . 1
H H10 -0.5203 0.7156 0.8568 0.107 Uiso calc R 1
C C11 -0.3101(5) 0.8242(4) 0.8595(4) 0.0986(13) Uani d . 1
H H11 -0.3412 0.8941 0.8513 0.118 Uiso calc R 1
C C12 -0.1564(4) 0.8300(3) 0.8671(3) 0.0735(9) Uani d . 1
H H12 -0.0848 0.9030 0.8629 0.088 Uiso calc R 1
C C13 0.3127(3) 0.3345(2) 0.5892(2) 0.0398(5) Uani d . 1
C C14 0.2557(3) 0.3370(2) 0.4795(2) 0.0479(6) Uani d . 1
H H14 0.1519 0.3359 0.4499 0.057 Uiso calc R 1
C C15 0.3525(4) 0.3410(3) 0.4141(2) 0.0556(7) Uani d . 1
H H15 0.3143 0.3436 0.3406 0.067 Uiso calc R 1
C C16 0.5055(4) 0.3413(3) 0.4577(3) 0.0609(8) Uani d . 1
H H16 0.5705 0.3430 0.4135 0.073 Uiso calc R 1
C C17 0.5620(3) 0.3390(3) 0.5657(3) 0.0619(8) Uani d . 1
H H17 0.6657 0.3395 0.5946 0.074 Uiso calc R 1
C C18 0.4675(3) 0.3360(2) 0.6329(2) 0.0514(7) Uani d . 1
H H18 0.5072 0.3349 0.7065 0.062 Uiso calc R 1
C C19 0.0085(3) 0.2000(2) 0.61159(19) 0.0391(5) Uani d . 1
C C20 0.0029(3) 0.0881(2) 0.6477(2) 0.0553(7) Uani d . 1
H H20 0.0863 0.0805 0.7028 0.066 Uiso calc R 1
C C21 -0.1260(4) -0.0116(3) 0.6021(3) 0.0679(9) Uani d . 1
H H21 -0.1291 -0.0866 0.6261 0.082 Uiso calc R 1
C C22 -0.2495(4) -0.0006(3) 0.5214(3) 0.0663(9) Uani d . 1
H H22 -0.3370 -0.0679 0.4914 0.080 Uiso calc R 1
C C23 -0.2445(3) 0.1094(3) 0.4849(2) 0.0590(8) Uani d . 1
H H23 -0.3284 0.1163 0.4297 0.071 Uiso calc R 1
C C24 -0.1155(3) 0.2102(2) 0.5295(2) 0.0468(6) Uani d . 1
H H24 -0.1123 0.2846 0.5042 0.056 Uiso calc R 1
P P1 0.09047(8) 0.73820(6) 0.88233(5) 0.03962(16) Uani d . 1
P P2 0.18502(8) 0.32528(6) 0.67495(5) 0.03861(16) Uani d . 1
S S1 0.11328(9) 0.56101(6) 0.88821(5) 0.04965(18) Uani d . 1
S S2 0.15246(9) 0.81659(7) 0.76545(6) 0.0581(2) Uani d . 1
S S3 0.27532(9) 0.31611(7) 0.82540(5) 0.0562(2) Uani d . 1
S S4 0.12601(8) 0.48837(6) 0.64407(5) 0.04720(18) Uani d . 1
S S5 -0.02304(8) 0.48041(6) 0.73690(6) 0.04856(18) Uani d . 1

loop_
_atom_site_aniso_label
_atom_site_aniso_U_11
_atom_site_aniso_U_22
_atom_site_aniso_U_33
_atom_site_aniso_U_12
_atom_site_aniso_U_13
_atom_site_aniso_U_23
C1 0.0431(14) 0.0406(13) 0.0377(13) 0.0128(11) 0.0096(11) 0.0023(10)
C2 0.0462(15) 0.0608(18) 0.0556(17) 0.0146(13) 0.0134(13) 0.0027(14)
C3 0.0443(16) 0.064(2) 0.072(2) 0.0126(14) -0.0026(15) 0.0023(16)
C4 0.076(2) 0.0575(19) 0.0514(18) 0.0143(17) -0.0112(16) -0.0003(14)
C5 0.089(3) 0.074(2) 0.0389(16) 0.0113(19) 0.0159(16) 0.0006(15)
C6 0.0559(17) 0.0611(18) 0.0435(15) 0.0060(14) 0.0147(13) 0.0017(13)
C7 0.0407(13) 0.0489(15) 0.0380(13) 0.0129(11) 0.0096(11) -0.0008(11)
C8 0.0533(16) 0.0624(18) 0.0486(16) 0.0170(14) 0.0183(13) 0.0084(13)
C9 0.0529(18) 0.094(3) 0.061(2) 0.0040(18) 0.0249(16) -0.0066(18)
C10 0.055(2) 0.131(4) 0.088(3) 0.040(2) 0.0229(19) -0.009(3)
C11 0.085(3) 0.093(3) 0.137(4) 0.056(3) 0.034(3) 0.007(3)
C12 0.067(2) 0.0587(19) 0.103(3) 0.0281(17) 0.0295(19) 0.0056(18)
C13 0.0425(13) 0.0311(12) 0.0428(14) 0.0077(10) 0.0113(11) 0.0010(10)
C14 0.0475(15) 0.0504(15) 0.0453(15) 0.0136(12) 0.0138(12) 0.0076(12)
C15 0.0659(19) 0.0535(17) 0.0465(16) 0.0101(14) 0.0232(14) 0.0062(13)
C16 0.0594(19) 0.0526(17) 0.072(2) 0.0048(14) 0.0353(17) -0.0010(15)
C17 0.0399(15) 0.0612(19) 0.078(2) 0.0090(13) 0.0144(15) -0.0046(16)
C18 0.0474(15) 0.0493(16) 0.0510(16) 0.0111(13) 0.0081(13) -0.0013(12)
C19 0.0442(13) 0.0345(12) 0.0406(13) 0.0104(10) 0.0173(11) 0.0027(10)
C20 0.0587(17) 0.0399(15) 0.0614(18) 0.0117(13) 0.0107(14) 0.0075(13)
C21 0.083(2) 0.0376(16) 0.072(2) 0.0061(15) 0.0157(18) 0.0063(14)
C22 0.068(2) 0.0485(17) 0.064(2) -0.0070(15) 0.0186(17) -0.0096(15)
C23 0.0486(16) 0.0630(19) 0.0515(17) 0.0052(14) 0.0052(13) -0.0032(14)
C24 0.0480(15) 0.0451(15) 0.0454(15) 0.0117(12) 0.0129(12) 0.0061(12)
P1 0.0411(4) 0.0412(4) 0.0361(3) 0.0117(3) 0.0113(3) 0.0044(3)
P2 0.0440(4) 0.0349(3) 0.0359(3) 0.0113(3) 0.0105(3) 0.0039(3)
S1 0.0608(4) 0.0496(4) 0.0432(4) 0.0259(3) 0.0128(3) 0.0062(3)
S2 0.0642(5) 0.0640(5) 0.0451(4) 0.0116(4) 0.0206(3) 0.0161(3)
S3 0.0658(5) 0.0598(4) 0.0378(4) 0.0173(4) 0.0073(3) 0.0082(3)
S4 0.0632(4) 0.0346(3) 0.0467(4) 0.0161(3) 0.0191(3) 0.0064(3)
S5 0.0403(3) 0.0436(4) 0.0562(4) 0.0096(3) 0.0097(3) -0.0040(3)

loop_
_atom_type_symbol
_atom_type_description
_atom_type_scat_dispersion_real
_atom_type_scat_dispersion_imag
_atom_type_scat_source
C C 0.0033 0.0016 'International Tables Vol C Tables 4.2.6.8 and 6.1.1.4'
H H 0.0000 0.0000 'International Tables Vol C Tables 4.2.6.8 and 6.1.1.4'
P P 0.1023 0.0942 'International Tables Vol C Tables 4.2.6.8 and 6.1.1.4'
S S 0.1246 0.1234 'International Tables Vol C Tables 4.2.6.8 and 6.1.1.4'

loop_
_geom_angle_atom_site_label_1
_geom_angle_atom_site_label_2
_geom_angle_atom_site_label_3
_geom_angle
C6 C1 C2 119.4(2)
C6 C1 P1 121.7(2)
C2 C1 P1 118.9(2)
C3 C2 C1 120.5(3)
C3 C2 H2 119.8
C1 C2 H2 119.8
C4 C3 C2 119.4(3)
C4 C3 H3 120.3
C2 C3 H3 120.3
C5 C4 C3 120.8(3)
C5 C4 H4 119.6
C3 C4 H4 119.6
C4 C5 C6 120.4(3)
C4 C5 H5 119.8
C6 C5 H5 119.8
C1 C6 C5 119.6(3)
C1 C6 H6 120.2
C5 C6 H6 120.2
C12 C7 C8 118.9(3)
C12 C7 P1 117.5(2)
C8 C7 P1 123.5(2)
C9 C8 C7 120.5(3)
C9 C8 H8 119.8
C7 C8 H8 119.8
C10 C9 C8 119.6(3)
C10 C9 H9 120.2
C8 C9 H9 120.2
C11 C10 C9 120.4(3)
C11 C10 H10 119.8
C9 C10 H10 119.8
C10 C11 C12 120.9(4)
C10 C11 H11 119.5
C12 C11 H11 119.5
C11 C12 C7 119.6(3)
C11 C12 H12 120.2
C7 C12 H12 120.2
C14 C13 C18 119.7(2)
C14 C13 P2 120.46(19)
C18 C13 P2 119.8(2)
C15 C14 C13 120.2(3)
C15 C14 H14 119.9
C13 C14 H14 119.9
C16 C15 C14 119.9(3)
C16 C15 H15 120.1
C14 C15 H15 120.1
C17 C16 C15 120.0(3)
C17 C16 H16 120.0
C15 C16 H16 120.0
C16 C17 C18 121.0(3)
C16 C17 H17 119.5
C18 C17 H17 119.5
C17 C18 C13 119.1(3)
C17 C18 H18 120.4
C13 C18 H18 120.4
C24 C19 C20 119.5(2)
C24 C19 P2 123.69(19)
C20 C19 P2 116.8(2)
C21 C20 C19 120.1(3)
C21 C20 H20 120.0
C19 C20 H20 120.0
C22 C21 C20 120.2(3)
C22 C21 H21 119.9
C20 C21 H21 119.9
C23 C22 C21 120.1(3)
C23 C22 H22 119.9
C21 C22 H22 119.9
C22 C23 C24 120.4(3)
C22 C23 H23 119.8
C24 C23 H23 119.8
C19 C24 C23 119.8(3)
C19 C24 H24 120.1
C23 C24 H24 120.1
C1 P1 C7 107.49(11)
C1 P1 S2 116.30(9)
C7 P1 S2 113.64(9)
C1 P1 S1 96.94(8)
C7 P1 S1 107.14(9)
S2 P1 S1 113.77(4)
C13 P2 C19 106.48(11)
C13 P2 S3 116.70(9)
C19 P2 S3 113.09(8)
C13 P2 S4 97.91(8)
C19 P2 S4 106.85(8)
S3 P2 S4 114.34(4)
S5 S1 P1 100.37(4)
S5 S4 P2 99.52(4)
S4 S5 S1 106.77(4)

loop_
_geom_bond_atom_site_label_1
_geom_bond_atom_site_label_2
_geom_bond_distance
C1 C6 1.380(4)
C1 C2 1.384(4)
C1 P1 1.805(2)
C2 C3 1.377(4)
C2 H2 0.9300
C3 C4 1.367(5)
C3 H3 0.9300
C4 C5 1.361(5)
C4 H4 0.9300
C5 C6 1.380(4)
C5 H5 0.9300
C6 H6 0.9300
C7 C12 1.379(4)
C7 C8 1.383(4)
C7 P1 1.809(3)
C8 C9 1.381(4)
C8 H8 0.9300
C9 C10 1.362(5)
C9 H9 0.9300
C10 C11 1.353(6)
C10 H10 0.9300
C11 C12 1.378(5)
C11 H11 0.9300
C12 H12 0.9300
C13 C14 1.385(3)
C13 C18 1.386(4)
C13 P2 1.808(2)
C14 C15 1.378(4)
C14 H14 0.9300
C15 C16 1.375(4)
C15 H15 0.9300
C16 C17 1.365(4)
C16 H16 0.9300
C17 C18 1.382(4)
C17 H17 0.9300
C18 H18 0.9300
C19 C24 1.379(3)
C19 C20 1.387(3)
C19 P2 1.816(2)
C20 C21 1.376(4)
C20 H20 0.9300
C21 C22 1.369(4)
C21 H21 0.9300
C22 C23 1.369(4)
C22 H22 0.9300
C23 C24 1.383(4)
C23 H23 0.9300
C24 H24 0.9300
P1 S2 1.9351(9)
P1 S1 2.1171(9)
P2 S3 1.9303(9)
P2 S4 2.1282(9)
S1 S5 2.0440(10)
S4 S5 2.0407(10)

loop_
_geom_hbond_atom_site_label_D
_geom_hbond_atom_site_label_H
_geom_hbond_atom_site_label_A
_geom_hbond_site_symmetry_A
_geom_hbond_distance_DH
_geom_hbond_distance_HA
_geom_hbond_distance_DA
_geom_hbond_angle_DHA
C17 H17 S5 1_655 0.93 2.94 3.737(3) 145

loop_
_geom_torsion_atom_site_label_1
_geom_torsion_atom_site_label_2
_geom_torsion_atom_site_label_3
_geom_torsion_atom_site_label_4
_geom_torsion
C6 C1 C2 C3 0.4(4)
P1 C1 C2 C3 -176.0(2)
C1 C2 C3 C4 -0.6(5)
C2 C3 C4 C5 0.3(5)
C3 C4 C5 C6 0.3(5)
C2 C1 C6 C5 0.1(4)
P1 C1 C6 C5 176.4(2)
C4 C5 C6 C1 -0.4(5)
C12 C7 C8 C9 1.0(4)
P1 C7 C8 C9 -175.7(2)
C7 C8 C9 C10 -0.2(5)
C8 C9 C10 C11 -1.2(6)
C9 C10 C11 C12 1.7(7)
C10 C11 C12 C7 -0.9(6)
C8 C7 C12 C11 -0.4(5)
P1 C7 C12 C11 176.5(3)
C18 C13 C14 C15 -0.1(4)
P2 C13 C14 C15 -178.4(2)
C13 C14 C15 C16 0.7(4)
C14 C15 C16 C17 -0.8(4)
C15 C16 C17 C18 0.2(5)
C16 C17 C18 C13 0.4(4)
C14 C13 C18 C17 -0.4(4)
P2 C13 C18 C17 177.9(2)
C24 C19 C20 C21 -0.3(4)
P2 C19 C20 C21 -178.8(2)
C19 C20 C21 C22 -0.4(5)
C20 C21 C22 C23 0.8(5)
C21 C22 C23 C24 -0.5(5)
C20 C19 C24 C23 0.7(4)
P2 C19 C24 C23 179.1(2)
C22 C23 C24 C19 -0.3(4)
C6 C1 P1 C7 24.6(3)
C2 C1 P1 C7 -159.0(2)
C6 C1 P1 S2 153.3(2)
C2 C1 P1 S2 -30.4(2)
C6 C1 P1 S1 -85.9(2)
C2 C1 P1 S1 90.5(2)
C12 C7 P1 C1 82.6(2)
C8 C7 P1 C1 -100.7(2)
C12 C7 P1 S2 -47.6(3)
C8 C7 P1 S2 129.2(2)
C12 C7 P1 S1 -174.1(2)
C8 C7 P1 S1 2.6(2)
C14 C13 P2 C19 50.3(2)
C18 C13 P2 C19 -128.0(2)
C14 C13 P2 S3 177.66(17)
C18 C13 P2 S3 -0.6(2)
C14 C13 P2 S4 -59.9(2)
C18 C13 P2 S4 121.75(19)
C24 C19 P2 C13 -82.9(2)
C20 C19 P2 C13 95.5(2)
C24 C19 P2 S3 147.60(19)
C20 C19 P2 S3 -34.0(2)
C24 C19 P2 S4 20.9(2)
C20 C19 P2 S4 -160.63(19)
C1 P1 S1 S5 -179.08(9)
C7 P1 S1 S5 70.17(9)
S2 P1 S1 S5 -56.30(5)
C13 P2 S4 S5 178.76(8)
C19 P2 S4 S5 68.80(9)
S3 P2 S4 S5 -57.13(5)
P2 S4 S5 S1 87.43(4)
P1 S1 S5 S4 96.84(4)

loop_
_cod_related_entry_id
_cod_related_entry_database
_cod_related_entry_code
1 ChemSpider 30655604
